data_7033084
loop_
_publ_author_name
'Davenport, T. C.'
'Tilley, T. D.'

_publ_section_title
;
 Dinuclear first-row transition metal complexes with a naphthyridine-based
 dinucleating ligand.
;
_journal_issue 27
_journal_name_full 'Dalton transactions (Cambridge, England : 2003)'
_journal_page_first 12244
_journal_page_last 12255
_journal_paper_doi 10.1039/c4dt02727b
_journal_volume 44
_journal_year 2015
_chemical_formula_moiety 'C31 H24 Cl3 Co2 F2 N6 O 1+, 0.5(Cl4 Co 2-), 1.875(C H4 O), 0.25(C4 H8 O)'
_chemical_formula_sum 'C33.875 H34 Cl5 Co2.5 F2 N6 O3.125'
_chemical_formula_weight 937.75
_chemical_name_common '[Co2(u-Cl)2Cl(CH3OH)(DPFN)]2[CoCl4]'
_chemical_name_systematic
;
 ?
;
_chemical_properties_physical Hygroscopic
_space_group_IT_number 2
_symmetry_cell_setting triclinic
_symmetry_space_group_name_Hall '-P 1'
_symmetry_space_group_name_H-M 'P -1'
_atom_sites_solution_hydrogens geom
_atom_sites_solution_primary direct
_atom_sites_solution_secondary difmap
_audit_creation_method SHELXL-97
_cell_angle_alpha 82.3800(10)
_cell_angle_beta 73.2410(10)
_cell_angle_gamma 64.5290(10)
_cell_formula_units_Z 4
_cell_length_a 13.6956(16)
_cell_length_b 15.6624(18)
_cell_length_c 21.613(3)
_cell_measurement_reflns_used 9980
_cell_measurement_temperature 100(2)
_cell_measurement_theta_max 25.71
_cell_measurement_theta_min 2.43
_cell_volume 4007.5(9)
_computing_cell_refinement 'Bruker SAINT'
_computing_data_collection 'Bruker APEX2'
_computing_data_reduction 'Bruker SAINT'
_computing_molecular_graphics ORTEP-32
_computing_publication_material WinGX
_computing_structure_refinement 'SHELXL-97 (Sheldrick, 2008)'
_computing_structure_solution 'SHELXS-97 (Sheldrick, 2008)'
_diffrn_ambient_temperature 100(2)
_diffrn_detector_area_resol_mean 8.366
_diffrn_measured_fraction_theta_full 0.999
_diffrn_measured_fraction_theta_max 0.999
_diffrn_measurement_device_type 'Bruker APEX-I CCD'
_diffrn_measurement_method '\f and \w scans'
_diffrn_radiation_monochromator graphite
_diffrn_radiation_source 'fine-focus sealed tube'
_diffrn_radiation_type MoK\a
_diffrn_radiation_wavelength 0.71073
_diffrn_reflns_av_R_equivalents 0.0446
_diffrn_reflns_av_sigmaI/netI 0.0291
_diffrn_reflns_limit_h_max 16
_diffrn_reflns_limit_h_min -16
_diffrn_reflns_limit_k_max 18
_diffrn_reflns_limit_k_min -18
_diffrn_reflns_limit_l_max 26
_diffrn_reflns_limit_l_min -26
_diffrn_reflns_number 113204
_diffrn_reflns_theta_full 25.00
_diffrn_reflns_theta_max 25.35
_diffrn_reflns_theta_min 1.70
_diffrn_standards_number 0
_exptl_absorpt_coefficient_mu 1.412
_exptl_absorpt_correction_T_max 0.8620
_exptl_absorpt_correction_T_min 0.7583
_exptl_absorpt_correction_type multi-scan
_exptl_absorpt_process_details SADABS
_exptl_crystal_colour green
_exptl_crystal_density_diffrn 1.554
_exptl_crystal_density_method 'not measured'
_exptl_crystal_description block
_exptl_crystal_F_000 1899
_exptl_crystal_recrystallization_method 'Re-crystallisation from solvent: methanol, diethylether'
_exptl_crystal_size_max 0.18
_exptl_crystal_size_mid 0.12
_exptl_crystal_size_min 0.12
_refine_diff_density_max 1.374
_refine_diff_density_min -1.127
_refine_diff_density_rms 0.101
_refine_ls_extinction_method none
_refine_ls_goodness_of_fit_ref 1.057
_refine_ls_hydrogen_treatment mixed
_refine_ls_matrix_type full
_refine_ls_number_parameters 1039
_refine_ls_number_reflns 14648
_refine_ls_number_restraints 21
_refine_ls_restrained_S_all 1.061
_refine_ls_R_factor_all 0.0692
_refine_ls_R_factor_gt 0.0502
_refine_ls_shift/su_max 0.037
_refine_ls_shift/su_mean 0.000
_refine_ls_structure_factor_coef Fsqd
_refine_ls_weighting_details 'calc w=1/[\s^2^(Fo^2^)+(0.0721P)^2^+11.0402P] where P=(Fo^2^+2Fc^2^)/3'
_refine_ls_weighting_scheme calc
_refine_ls_wR_factor_gt 0.1378
_refine_ls_wR_factor_ref 0.1529
_reflns_number_gt 11429
_reflns_number_total 14648
_reflns_threshold_expression >2\s(I)
_cod_data_source_file c4dt02727b1.cif
_cod_data_source_block '[Co2(u-Cl)2Cl(CH3OH)(DPFN)]2[CoCl4]'
_cod_depositor_comments
;
The following automatic conversions were performed:

'_symmetry_cell_setting' value 'Triclinic' changed to 'triclinic'
according to
/usr/data/users/saulius/crontab/automatic-downloads/rss-feeds/RSC/lib/dictionaries/cif_core.dic
dictionary named 'cif_core.dic' version 2.4.2 from 2011-04-26.

Automatic conversion script
Id: cif_fix_values 2827 2014-09-09 07:05:25Z andrius 

 Adding full bibliography for 7033083--7033087.cif.
;
_cod_original_cell_volume 4007.5(8)
_cod_original_sg_symbol_H-M P-1
_cod_original_formula_sum 'C33.875 H34 Cl5 Co2.50 F2 N6 O3.125'
_cod_database_code 7033084

loop_
_symmetry_equiv_pos_as_xyz
'x, y, z'
'-x, -y, -z'

loop_
_atom_site_label
_atom_site_type_symbol
_atom_site_fract_x
_atom_site_fract_y
_atom_site_fract_z
_atom_site_U_iso_or_equiv
_atom_site_adp_type
_atom_site_occupancy
_atom_site_symmetry_multiplicity
_atom_site_calc_flag
_atom_site_refinement_flags
_atom_site_disorder_assembly
_atom_site_disorder_group
C1 C 0.3368(3) 0.6922(3) 0.44469(19) 0.0223(8) Uani 1 1 d . . .
C2 C 0.3187(3) 0.6225(3) 0.42091(19) 0.0249(8) Uani 1 1 d . . .
H2 H 0.2461 0.6335 0.4184 0.030 Uiso 1 1 calc R . .
C3 C 0.4068(3) 0.5396(3) 0.4017(2) 0.0260(9) Uani 1 1 d . . .
H3 H 0.3968 0.4907 0.3862 0.031 Uiso 1 1 calc R . .
C4 C 0.6071(3) 0.4425(3) 0.3819(2) 0.0262(9) Uani 1 1 d . . .
H4 H 0.5981 0.3929 0.3665 0.031 Uiso 1 1 calc R . .
C5 C 0.7101(3) 0.4328(3) 0.3818(2) 0.0273(9) Uani 1 1 d . . .
H5 H 0.7747 0.3772 0.3657 0.033 Uiso 1 1 calc R . .
C6 C 0.7190(3) 0.5074(3) 0.40609(19) 0.0235(8) Uani 1 1 d . . .
C7 C 0.5275(3) 0.5992(3) 0.42909(18) 0.0214(8) Uani 1 1 d . . .
C8 C 0.5134(3) 0.5263(3) 0.40489(19) 0.0230(8) Uani 1 1 d . . .
C9 C 0.2328(3) 0.7851(3) 0.4659(2) 0.0290(9) Uani 1 1 d . . .
C10 C 0.8402(3) 0.4927(3) 0.4021(2) 0.0268(9) Uani 1 1 d . . .
C11 C 0.1985(3) 0.7969(3) 0.5390(2) 0.0280(9) Uani 1 1 d . . .
C12 C 0.0950(3) 0.8031(3) 0.5766(2) 0.0331(10) Uani 1 1 d . . .
H12 H 0.0413 0.8019 0.5575 0.040 Uiso 1 1 calc R . .
C13 C 0.0718(4) 0.8109(3) 0.6429(2) 0.0362(10) Uani 1 1 d . . .
H13 H 0.0019 0.8144 0.6701 0.043 Uiso 1 1 calc R . .
C14 C 0.1517(4) 0.8134(3) 0.6690(2) 0.0373(11) Uani 1 1 d . . .
H14 H 0.1376 0.8185 0.7143 0.045 Uiso 1 1 calc R . .
C15 C 0.2520(4) 0.8085(3) 0.6282(2) 0.0312(9) Uani 1 1 d . . .
H15 H 0.3062 0.8112 0.6461 0.037 Uiso 1 1 calc R . .
C16 C 0.2462(3) 0.8707(3) 0.4286(2) 0.0277(9) Uani 1 1 d . . .
C17 C 0.1896(3) 0.9168(3) 0.3815(2) 0.0326(10) Uani 1 1 d . . .
H17 H 0.1435 0.8939 0.3698 0.039 Uiso 1 1 calc R . .
C18 C 0.2023(4) 0.9967(3) 0.3523(2) 0.0387(11) Uani 1 1 d . . .
H18 H 0.1665 1.0286 0.3190 0.046 Uiso 1 1 calc R . .
C19 C 0.2675(4) 1.0299(3) 0.3717(3) 0.0406(11) Uani 1 1 d . . .
H19 H 0.2739 1.0866 0.3539 0.049 Uiso 1 1 calc R . .
C20 C 0.3228(4) 0.9784(3) 0.4175(2) 0.0327(10) Uani 1 1 d . . .
H20 H 0.3691 1.0002 0.4303 0.039 Uiso 1 1 calc R . .
C21 C 0.8606(3) 0.4842(3) 0.4689(2) 0.0256(9) Uani 1 1 d . . .
C22 C 0.9428(3) 0.4040(3) 0.4874(2) 0.0294(9) Uani 1 1 d . . .
H22 H 0.9908 0.3535 0.4582 0.035 Uiso 1 1 calc R . .
C23 C 0.9530(3) 0.3994(3) 0.5499(2) 0.0326(10) Uani 1 1 d . . .
H23 H 1.0077 0.3450 0.5644 0.039 Uiso 1 1 calc R . .
C24 C 0.8827(3) 0.4749(3) 0.5908(2) 0.0303(9) Uani 1 1 d . . .
H24 H 0.8872 0.4724 0.6341 0.036 Uiso 1 1 calc R . .
C25 C 0.8059(3) 0.5541(3) 0.5677(2) 0.0275(9) Uani 1 1 d . . .
H25 H 0.7599 0.6070 0.5952 0.033 Uiso 1 1 calc R . .
C26 C 0.8709(3) 0.5667(3) 0.3590(2) 0.0269(9) Uani 1 1 d . . .
C27 C 0.9481(4) 0.5433(4) 0.2996(2) 0.0368(11) Uani 1 1 d . . .
H27 H 0.9834 0.4802 0.2845 0.044 Uiso 1 1 calc R . .
C28 C 0.9727(4) 0.6136(4) 0.2628(2) 0.0453(13) Uani 1 1 d . . .
H28 H 1.0252 0.5999 0.2217 0.054 Uiso 1 1 calc R . .
C29 C 0.9198(4) 0.7049(4) 0.2867(2) 0.0424(12) Uani 1 1 d . . .
H29 H 0.9366 0.7544 0.2625 0.051 Uiso 1 1 calc R . .
C30 C 0.8429(4) 0.7229(3) 0.3456(2) 0.0334(10) Uani 1 1 d . . .
H30 H 0.8061 0.7856 0.3615 0.040 Uiso 1 1 calc R . .
C31 C 0.4696(4) 0.9320(4) 0.5784(3) 0.0470(13) Uani 1 1 d . . .
H31A H 0.4644 0.9056 0.6224 0.071 Uiso 1 1 calc R . .
H31B H 0.4502 0.9998 0.5797 0.071 Uiso 1 1 calc R . .
H31C H 0.5463 0.9000 0.5517 0.071 Uiso 1 1 calc R . .
N1 N 0.4359(3) 0.6826(2) 0.45028(16) 0.0227(7) Uani 1 1 d . . .
N2 N 0.6326(3) 0.5880(2) 0.42986(16) 0.0224(7) Uani 1 1 d . . .
N3 N 0.2759(3) 0.7999(2) 0.56389(17) 0.0270(7) Uani 1 1 d . . .
N4 N 0.3144(3) 0.8990(2) 0.44499(18) 0.0287(8) Uani 1 1 d . . .
N5 N 0.7943(3) 0.5585(2) 0.50754(16) 0.0240(7) Uani 1 1 d . . .
N6 N 0.8176(3) 0.6548(2) 0.38153(16) 0.0260(7) Uani 1 1 d . . .
F1 F 0.14409(19) 0.77819(17) 0.45083(13) 0.0323(6) Uani 1 1 d . . .
F2 F 0.91071(19) 0.40561(17) 0.37363(12) 0.0343(6) Uani 1 1 d . . .
Cl1 Cl 0.54001(8) 0.70100(7) 0.56706(5) 0.0244(2) Uani 1 1 d . . .
Cl2 Cl 0.57591(8) 0.81935(7) 0.41875(5) 0.0264(2) Uani 1 1 d . . .
Cl3 Cl 0.76677(8) 0.77015(7) 0.51369(5) 0.0311(2) Uani 1 1 d . . .
Co1 Co 0.42260(4) 0.80534(4) 0.50075(3) 0.02350(14) Uani 1 1 d . . .
Co2 Co 0.69115(4) 0.68481(4) 0.47027(3) 0.02259(13) Uani 1 1 d . . .
O1 O 0.3948(3) 0.9182(2) 0.55175(16) 0.0334(7) Uani 1 1 d . . .
H1A H 0.342(5) 0.961(4) 0.554(3) 0.052(18) Uiso 1 1 d . . .
C32 C 0.4146(5) 0.7139(4) 0.9572(2) 0.0456(12) Uani 1 1 d . . .
C33 C 0.5118(5) 0.6695(4) 0.9088(2) 0.0624(17) Uani 1 1 d . . .
H33 H 0.5150 0.6888 0.8650 0.075 Uiso 1 1 calc R . .
C34 C 0.6014(5) 0.5988(5) 0.9248(3) 0.0647(18) Uani 1 1 d . . .
H34 H 0.6682 0.5676 0.8925 0.078 Uiso 1 1 calc R . .
C35 C 0.6866(5) 0.5027(4) 1.0082(3) 0.0551(14) Uani 1 1 d . . .
H35 H 0.7539 0.4705 0.9764 0.066 Uiso 1 1 calc R . .
C36 C 0.6800(5) 0.4811(4) 1.0718(2) 0.0485(13) Uani 1 1 d . . .
H36 H 0.7425 0.4345 1.0853 0.058 Uiso 1 1 calc R . .
C37 C 0.5783(4) 0.5293(3) 1.1169(2) 0.0374(11) Uani 1 1 d . . .
C38 C 0.4936(4) 0.6197(3) 1.0376(2) 0.0367(10) Uani 1 1 d . . .
C39 C 0.5940(5) 0.5723(4) 0.9901(2) 0.0467(13) Uani 1 1 d . . .
C40 C 0.3167(5) 0.7950(4) 0.9348(2) 0.0529(14) Uani 1 1 d . . .
C41 C 0.5762(4) 0.5028(3) 1.1888(2) 0.0395(11) Uani 1 1 d . . .
C43 C 0.1713(6) 0.7746(4) 0.8951(3) 0.0676(19) Uani 1 1 d . . .
H43 H 0.2038 0.7892 0.8522 0.081 Uiso 1 1 calc R . .
C44 C 0.0785(7) 0.7543(5) 0.9090(4) 0.081(2) Uani 1 1 d . . .
H44 H 0.0457 0.7551 0.8756 0.098 Uiso 1 1 calc R . .
C42 C 0.2157(5) 0.7732(4) 0.9457(3) 0.0522(14) Uani 1 1 d . . .
C45 C 0.0340(6) 0.7329(5) 0.9715(4) 0.076(2) Uani 1 1 d . . .
H45 H -0.0293 0.7181 0.9818 0.092 Uiso 1 1 calc R . .
C46 C 0.0835(5) 0.7333(5) 1.0192(3) 0.0628(16) Uani 1 1 d . . .
H46 H 0.0533 0.7180 1.0624 0.075 Uiso 1 1 calc R . .
C47 C 0.2857(5) 0.8901(4) 0.9638(2) 0.0458(12) Uani 1 1 d . . .
C48 C 0.2975(5) 0.9654(5) 0.9260(3) 0.0578(15) Uani 1 1 d . . .
H48 H 0.3268 0.9594 0.8805 0.069 Uiso 1 1 calc R . .
C49 C 0.2659(5) 1.0497(5) 0.9560(3) 0.0607(15) Uani 1 1 d . . .
H49 H 0.2722 1.1029 0.9313 0.073 Uiso 1 1 calc R . .
C50 C 0.2252(5) 1.0551(4) 1.0220(3) 0.0558(15) Uani 1 1 d . . .
H50 H 0.2038 1.1117 1.0438 0.067 Uiso 1 1 calc R . .
C51 C 0.2160(5) 0.9769(4) 1.0561(3) 0.0517(14) Uani 1 1 d . . .
H51 H 0.1874 0.9812 1.1017 0.062 Uiso 1 1 calc R . .
C52 C 0.4972(4) 0.4560(3) 1.2197(2) 0.0394(11) Uani 1 1 d . . .
C53 C 0.5351(5) 0.3637(4) 1.2443(2) 0.0466(13) Uani 1 1 d . . .
H53 H 0.6118 0.3284 1.2436 0.056 Uiso 1 1 calc R . .
C54 C 0.4578(6) 0.3256(4) 1.2697(2) 0.0549(15) Uani 1 1 d . . .
H54 H 0.4807 0.2634 1.2875 0.066 Uiso 1 1 calc R . .
C55 C 0.3483(6) 0.3772(4) 1.2693(2) 0.0526(15) Uani 1 1 d . . .
H55 H 0.2953 0.3504 1.2852 0.063 Uiso 1 1 calc R . .
C56 C 0.3156(5) 0.4686(4) 1.2455(2) 0.0475(13) Uani 1 1 d . . .
H56 H 0.2390 0.5049 1.2465 0.057 Uiso 1 1 calc R . .
C57 C 0.5585(4) 0.5865(4) 1.2258(2) 0.0374(11) Uani 1 1 d . . .
C58 C 0.6434(4) 0.5898(4) 1.2463(2) 0.0403(11) Uani 1 1 d . . .
H58 H 0.7157 0.5391 1.2382 0.048 Uiso 1 1 calc R . .
C59 C 0.6198(5) 0.6695(4) 1.2792(2) 0.0439(12) Uani 1 1 d . . .
H59 H 0.6769 0.6750 1.2928 0.053 Uiso 1 1 calc R . .
C60 C 0.5136(4) 0.7404(4) 1.2920(2) 0.0418(11) Uani 1 1 d . . .
H60 H 0.4957 0.7944 1.3157 0.050 Uiso 1 1 calc R . .
C61 C 0.4332(4) 0.7317(4) 1.2699(2) 0.0384(11) Uani 1 1 d . . .
H61 H 0.3597 0.7808 1.2786 0.046 Uiso 1 1 calc R . .
C62 C -0.0175(6) 0.9367(6) 1.1023(3) 0.081(2) Uani 1 1 d . . .
H62A H -0.0207 0.9962 1.1144 0.121 Uiso 1 1 calc R . .
H62B H -0.0906 0.9344 1.1207 0.121 Uiso 1 1 calc R . .
H62C H 0.0020 0.9328 1.0552 0.121 Uiso 1 1 calc R . .
N7 N 0.4023(4) 0.6910(3) 1.02007(18) 0.0391(9) Uani 1 1 d . . .
N8 N 0.4865(3) 0.5963(3) 1.10237(17) 0.0350(9) Uani 1 1 d . . .
N9 N 0.1728(4) 0.7548(3) 1.0064(2) 0.0524(12) Uani 1 1 d . . .
N10 N 0.2457(4) 0.8951(3) 1.0278(2) 0.0468(11) Uani 1 1 d . . .
N11 N 0.3891(4) 0.5083(3) 1.22087(18) 0.0408(10) Uani 1 1 d . . .
N12 N 0.4556(3) 0.6562(3) 1.23648(18) 0.0363(9) Uani 1 1 d . . .
F3 F 0.3550(3) 0.8050(2) 0.86800(14) 0.0674(10) Uani 1 1 d . . .
F4 F 0.6832(2) 0.4341(2) 1.18943(14) 0.0481(7) Uani 1 1 d . . .
Cl4 Cl 0.21448(11) 0.63877(10) 1.13813(6) 0.0467(3) Uani 1 1 d . . .
Cl5 Cl 0.30154(12) 0.81004(9) 1.15842(6) 0.0476(3) Uani 1 1 d . . .
Cl6 Cl 0.19132(10) 0.69916(9) 1.29563(5) 0.0413(3) Uani 1 1 d . . .
Co3 Co 0.23246(6) 0.77563(5) 1.07998(3) 0.04209(18) Uani 1 1 d . . .
Co4 Co 0.33488(6) 0.65252(5) 1.19536(3) 0.03731(17) Uani 1 1 d . . .
O2 O 0.0648(3) 0.8596(3) 1.12673(19) 0.0569(10) Uani 1 1 d D . .
H2A H 0.054(6) 0.870(5) 1.1678(13) 0.08(2) Uiso 1 1 d D . .
Cl7 Cl 1.08458(13) 0.63159(12) 0.77695(8) 0.0558(4) Uani 0.90 1 d P . .
Cl8 Cl 0.83642(16) 0.73715(14) 0.70735(16) 0.1119(9) Uani 1 1 d . . .
Cl9 Cl 0.8760(5) 0.8677(4) 0.8068(3) 0.0691(15) Uani 0.55 1 d P . .
Cl10 Cl 0.8261(5) 0.7010(5) 0.9028(2) 0.113(2) Uani 0.45 1 d P . .
Cl11 Cl 0.7949(7) 0.6626(8) 0.8657(5) 0.253(6) Uani 0.55 1 d P A .
Cl12 Cl 0.9058(5) 0.8895(5) 0.8015(3) 0.0619(17) Uani 0.45 1 d P A .
Cl13 Cl 0.6074(15) 0.8500(14) 0.8171(11) 0.083(5) Uiso 0.10 1 d PD A 1
Co5C Co 0.8174(16) 0.7591(9) 0.7952(6) 0.134(8) Uani 0.10 1 d PD A 1
Co5A Co 0.8956(3) 0.72493(17) 0.78754(14) 0.0448(6) Uani 0.45 1 d P A 2
Co5B Co 0.9106(3) 0.7374(3) 0.80304(16) 0.0696(12) Uani 0.45 1 d P A 2
C63 C 0.0377(10) 0.9488(7) 0.2568(4) 0.119(4) Uani 1 1 d . B 2
H63B H -0.0165 0.9850 0.2949 0.178 Uiso 1 1 calc R B 2
H63A H 0.0314 0.9895 0.2183 0.178 Uiso 1 1 calc R B 2
H63C H 0.1136 0.9259 0.2622 0.178 Uiso 1 1 calc R B 2
O3 O 0.0164(5) 0.8737(3) 0.2499(2) 0.099(2) Uani 1 1 d . B 2
H3A H 0.0656 0.8237 0.2604 0.149 Uiso 1 1 calc R B 2
C64 C 0.8967(4) 0.9260(4) 0.4317(3) 0.0551(15) Uani 1 1 d . C 2
H64B H 0.9042 0.9845 0.4141 0.083 Uiso 1 1 calc R C 2
H64C H 0.9582 0.8720 0.4068 0.083 Uiso 1 1 calc R C 2
H64A H 0.8995 0.9183 0.4770 0.083 Uiso 1 1 calc R C 2
O4 O 0.7931(2) 0.9306(2) 0.42778(16) 0.0373(7) Uani 1 1 d . C 2
H4A H 0.7780 0.8890 0.4521 0.056 Uiso 1 1 calc R C 2
C65 C 0.074(2) 0.4478(17) 0.8921(12) 0.130(7) Uiso 0.50 1 d P D 1
H65B H 0.0893 0.4757 0.8491 0.196 Uiso 0.50 1 calc PR D 1
H65C H 0.1035 0.3789 0.8886 0.196 Uiso 0.50 1 calc PR D 1
H65A H 0.1090 0.4634 0.9198 0.196 Uiso 0.50 1 calc PR D 1
O5 O -0.0386(18) 0.4829(13) 0.9184(13) 0.279(17) Uani 0.50 1 d P D 1
H5A H -0.0717 0.5169 0.8908 0.418 Uiso 0.50 1 calc PR D 1
C66 C 0.2368(14) 0.9781(9) 0.7325(6) 0.091(6) Uani 0.50 1 d P . .
H66B H 0.1634 0.9967 0.7638 0.137 Uiso 0.50 1 calc PR . .
H66A H 0.2272 0.9854 0.6886 0.137 Uiso 0.50 1 calc PR . .
H66C H 0.2723 1.0184 0.7375 0.137 Uiso 0.50 1 calc PR . .
O6 O 0.3020(7) 0.8868(5) 0.7430(3) 0.0527(19) Uani 0.50 1 d P . .
H6A H 0.3619 0.8830 0.7487 0.079 Uiso 0.50 1 calc PR . .
C67 C 0.4404(18) 1.0327(12) 0.7524(10) 0.132(9) Uani 0.50 1 d P . .
H67A H 0.3651 1.0745 0.7481 0.198 Uiso 0.50 1 calc PR . .
H67B H 0.4955 1.0323 0.7116 0.198 Uiso 0.50 1 calc PR . .
H67C H 0.4558 1.0557 0.7869 0.198 Uiso 0.50 1 calc PR . .
O7 O 0.4472(10) 0.9431(8) 0.7671(5) 0.094(4) Uani 0.50 1 d P . .
H7A H 0.4085 0.9322 0.7478 0.141 Uiso 0.50 1 calc PR . .
C68 C 0.596(3) 0.938(2) 0.8702(19) 0.103(11) Uiso 0.25 1 d PD E 2
H68C H 0.6717 0.9363 0.8520 0.155 Uiso 0.25 1 calc PR E 2
H68A H 0.5746 0.9475 0.9170 0.155 Uiso 0.25 1 calc PR E 2
H68B H 0.5432 0.9905 0.8504 0.155 Uiso 0.25 1 calc PR E 2
O8 O 0.596(3) 0.856(2) 0.8581(16) 0.128(10) Uiso 0.25 1 d PD E 2
H8A H 0.5379 0.8667 0.8473 0.192 Uiso 0.25 1 calc PR E 2
C69 C 0.2447(14) 0.3002(13) 0.8993(7) 0.097(6) Uani 0.50 1 d PD F 2
H69A H 0.2739 0.3475 0.8777 0.117 Uiso 0.50 1 calc PR F 2
H69B H 0.1989 0.3229 0.9434 0.117 Uiso 0.50 1 calc PR F 2
C70 C 0.1803(19) 0.2908(17) 0.8655(11) 0.141(8) Uiso 0.50 1 d PD F 2
H70B H 0.2285 0.2553 0.8259 0.211 Uiso 0.50 1 calc PR F 2
H70A H 0.1292 0.3536 0.8541 0.211 Uiso 0.50 1 calc PR F 2
H70C H 0.1369 0.2568 0.8920 0.211 Uiso 0.50 1 calc PR F 2
C71 C 0.374(3) 0.2364(16) 0.9437(17) 0.205(18) Uani 0.50 1 d PDU F 2
H71A H 0.4066 0.2825 0.9242 0.246 Uiso 0.50 1 calc PR F 2
H71B H 0.3176 0.2634 0.9844 0.246 Uiso 0.50 1 calc PR F 2
C72 C 0.445(3) 0.166(3) 0.9549(18) 0.25(2) Uani 0.50 1 d PDU F 2
H72C H 0.4372 0.1126 0.9414 0.377 Uiso 0.50 1 calc PR F 2
H72B H 0.4386 0.1614 1.0015 0.377 Uiso 0.50 1 calc PR F 2
H72A H 0.5180 0.1655 0.9315 0.377 Uiso 0.50 1 calc PR F 2
O9 O 0.3252(14) 0.2218(10) 0.9028(11) 0.183(9) Uani 0.50 1 d PD F 2

loop_
_atom_site_aniso_label
_atom_site_aniso_U_11
_atom_site_aniso_U_22
_atom_site_aniso_U_33
_atom_site_aniso_U_23
_atom_site_aniso_U_13
_atom_site_aniso_U_12
C1 0.0193(19) 0.023(2) 0.0230(19) -0.0013(16) -0.0055(16) -0.0066(16)
C2 0.022(2) 0.027(2) 0.029(2) -0.0015(17) -0.0087(17) -0.0108(17)
C3 0.027(2) 0.026(2) 0.030(2) -0.0028(17) -0.0097(18) -0.0130(18)
C4 0.026(2) 0.024(2) 0.030(2) -0.0082(17) -0.0061(18) -0.0102(17)
C5 0.023(2) 0.022(2) 0.033(2) -0.0087(17) -0.0057(18) -0.0044(17)
C6 0.0211(19) 0.025(2) 0.025(2) -0.0035(16) -0.0058(16) -0.0086(17)
C7 0.0222(19) 0.0219(19) 0.0210(19) -0.0023(15) -0.0064(16) -0.0090(16)
C8 0.024(2) 0.023(2) 0.022(2) 0.0009(16) -0.0066(16) -0.0102(17)
C9 0.020(2) 0.029(2) 0.041(2) -0.0077(19) -0.0096(18) -0.0097(17)
C10 0.0184(19) 0.026(2) 0.033(2) -0.0141(17) -0.0033(17) -0.0045(17)
C11 0.022(2) 0.022(2) 0.036(2) -0.0048(17) -0.0058(18) -0.0048(17)
C12 0.022(2) 0.024(2) 0.049(3) -0.0054(19) -0.003(2) -0.0071(17)
C13 0.025(2) 0.023(2) 0.047(3) -0.006(2) 0.005(2) -0.0042(18)
C14 0.035(3) 0.027(2) 0.037(3) -0.0093(19) 0.001(2) -0.005(2)
C15 0.029(2) 0.024(2) 0.033(2) -0.0078(18) -0.0031(19) -0.0059(18)
C16 0.0195(19) 0.024(2) 0.036(2) -0.0081(18) -0.0066(18) -0.0037(17)
C17 0.023(2) 0.032(2) 0.041(3) -0.0056(19) -0.0118(19) -0.0056(18)
C18 0.034(2) 0.033(2) 0.043(3) 0.001(2) -0.016(2) -0.005(2)
C19 0.038(3) 0.031(2) 0.051(3) 0.007(2) -0.017(2) -0.012(2)
C20 0.030(2) 0.023(2) 0.046(3) 0.0000(19) -0.012(2) -0.0108(18)
C21 0.0159(18) 0.028(2) 0.035(2) -0.0029(18) -0.0068(17) -0.0094(16)
C22 0.022(2) 0.025(2) 0.043(3) -0.0032(18) -0.0095(19) -0.0101(17)
C23 0.023(2) 0.031(2) 0.046(3) 0.009(2) -0.016(2) -0.0120(18)
C24 0.024(2) 0.037(2) 0.031(2) 0.0065(19) -0.0101(18) -0.0139(19)
C25 0.022(2) 0.031(2) 0.031(2) -0.0014(18) -0.0100(18) -0.0098(18)
C26 0.0174(19) 0.036(2) 0.027(2) -0.0091(18) -0.0062(17) -0.0078(17)
C27 0.026(2) 0.050(3) 0.031(2) -0.008(2) -0.0063(19) -0.011(2)
C28 0.030(2) 0.067(4) 0.029(2) -0.001(2) -0.002(2) -0.013(2)
C29 0.032(2) 0.056(3) 0.039(3) 0.011(2) -0.009(2) -0.021(2)
C30 0.029(2) 0.042(3) 0.034(2) 0.005(2) -0.013(2) -0.018(2)
C31 0.035(3) 0.037(3) 0.073(4) -0.023(3) -0.018(3) -0.010(2)
N1 0.0197(16) 0.0219(17) 0.0265(17) -0.0037(14) -0.0067(14) -0.0072(14)
N2 0.0196(16) 0.0216(17) 0.0261(17) -0.0056(14) -0.0073(14) -0.0063(14)
N3 0.0206(17) 0.0214(17) 0.036(2) -0.0074(15) -0.0046(15) -0.0052(14)
N4 0.0214(17) 0.0263(18) 0.039(2) -0.0034(15) -0.0106(16) -0.0076(15)
N5 0.0172(16) 0.0257(18) 0.0278(18) -0.0038(14) -0.0039(14) -0.0079(14)
N6 0.0218(17) 0.0322(19) 0.0272(18) -0.0016(15) -0.0092(15) -0.0118(15)
F1 0.0200(12) 0.0311(13) 0.0476(15) -0.0062(11) -0.0111(11) -0.0091(10)
F2 0.0223(12) 0.0311(13) 0.0437(15) -0.0170(11) -0.0038(11) -0.0040(10)
Cl1 0.0204(4) 0.0238(5) 0.0267(5) -0.0037(4) -0.0059(4) -0.0059(4)
Cl2 0.0238(5) 0.0244(5) 0.0317(5) -0.0006(4) -0.0090(4) -0.0094(4)
Cl3 0.0274(5) 0.0295(5) 0.0386(6) -0.0068(4) -0.0105(4) -0.0109(4)
Co1 0.0197(3) 0.0211(3) 0.0299(3) -0.0052(2) -0.0074(2) -0.0066(2)
Co2 0.0194(3) 0.0224(3) 0.0247(3) -0.0037(2) -0.0061(2) -0.0062(2)
O1 0.0256(16) 0.0244(16) 0.051(2) -0.0117(14) -0.0142(15) -0.0049(14)
C32 0.058(3) 0.045(3) 0.031(3) -0.008(2) -0.015(2) -0.015(3)
C33 0.076(4) 0.068(4) 0.021(2) -0.012(2) -0.006(3) -0.010(3)
C34 0.064(4) 0.071(4) 0.030(3) -0.013(3) -0.005(3) -0.002(3)
C35 0.056(3) 0.062(4) 0.033(3) -0.014(3) -0.005(3) -0.012(3)
C36 0.047(3) 0.050(3) 0.038(3) -0.007(2) -0.009(2) -0.010(3)
C37 0.046(3) 0.039(3) 0.028(2) -0.004(2) -0.008(2) -0.019(2)
C38 0.046(3) 0.041(3) 0.027(2) -0.007(2) -0.008(2) -0.021(2)
C39 0.052(3) 0.055(3) 0.026(2) -0.010(2) -0.006(2) -0.015(3)
C40 0.071(4) 0.056(3) 0.024(2) -0.009(2) -0.013(3) -0.016(3)
C41 0.043(3) 0.041(3) 0.031(2) -0.006(2) -0.011(2) -0.011(2)
C43 0.084(5) 0.057(4) 0.057(4) -0.022(3) -0.038(4) -0.006(3)
C44 0.091(5) 0.066(4) 0.081(5) -0.035(4) -0.055(5) 0.003(4)
C42 0.064(4) 0.048(3) 0.038(3) -0.014(2) -0.023(3) -0.007(3)
C45 0.070(4) 0.064(4) 0.105(6) -0.024(4) -0.051(4) -0.012(3)
C46 0.062(4) 0.065(4) 0.071(4) -0.009(3) -0.031(3) -0.025(3)
C47 0.055(3) 0.045(3) 0.036(3) -0.004(2) -0.017(2) -0.015(3)
C48 0.058(4) 0.072(4) 0.042(3) 0.001(3) -0.014(3) -0.025(3)
C49 0.069(4) 0.061(4) 0.061(4) 0.004(3) -0.021(3) -0.035(3)
C50 0.062(4) 0.049(3) 0.062(4) -0.008(3) -0.026(3) -0.019(3)
C51 0.060(3) 0.048(3) 0.045(3) -0.012(3) -0.021(3) -0.013(3)
C52 0.055(3) 0.041(3) 0.024(2) -0.004(2) -0.009(2) -0.021(2)
C53 0.069(4) 0.045(3) 0.025(2) -0.006(2) -0.011(2) -0.023(3)
C54 0.094(5) 0.050(3) 0.024(2) -0.003(2) -0.007(3) -0.037(3)
C55 0.084(4) 0.054(3) 0.030(3) -0.007(2) -0.003(3) -0.044(3)
C56 0.063(3) 0.059(3) 0.031(3) -0.010(2) -0.004(2) -0.038(3)
C57 0.046(3) 0.046(3) 0.024(2) -0.002(2) -0.007(2) -0.024(2)
C58 0.045(3) 0.046(3) 0.035(3) 0.002(2) -0.012(2) -0.023(2)
C59 0.052(3) 0.060(3) 0.032(3) 0.004(2) -0.018(2) -0.032(3)
C60 0.054(3) 0.049(3) 0.030(2) -0.005(2) -0.009(2) -0.028(3)
C61 0.047(3) 0.043(3) 0.028(2) -0.008(2) -0.008(2) -0.021(2)
C62 0.057(4) 0.103(6) 0.054(4) -0.013(4) -0.019(3) 0.000(4)
N7 0.051(2) 0.043(2) 0.027(2) -0.0081(17) -0.0099(18) -0.021(2)
N8 0.043(2) 0.040(2) 0.0255(19) -0.0068(16) -0.0074(17) -0.0200(19)
N9 0.060(3) 0.054(3) 0.049(3) -0.011(2) -0.025(2) -0.019(2)
N10 0.058(3) 0.046(2) 0.032(2) -0.0084(19) -0.016(2) -0.012(2)
N11 0.058(3) 0.044(2) 0.027(2) -0.0067(17) -0.0069(19) -0.027(2)
N12 0.040(2) 0.043(2) 0.0281(19) -0.0079(17) -0.0071(17) -0.0184(19)
F3 0.088(3) 0.067(2) 0.0257(15) -0.0061(14) -0.0168(16) -0.0092(19)
F4 0.0519(17) 0.0461(17) 0.0422(16) -0.0047(13) -0.0163(14) -0.0127(14)
Cl4 0.0551(8) 0.0644(8) 0.0338(6) -0.0023(6) -0.0136(6) -0.0350(7)
Cl5 0.0660(8) 0.0512(7) 0.0329(6) -0.0031(5) -0.0170(6) -0.0275(7)
Cl6 0.0429(6) 0.0524(7) 0.0303(6) -0.0023(5) -0.0096(5) -0.0206(6)
Co3 0.0491(4) 0.0501(4) 0.0293(3) -0.0084(3) -0.0119(3) -0.0191(3)
Co4 0.0451(4) 0.0451(4) 0.0276(3) -0.0046(3) -0.0100(3) -0.0225(3)
O2 0.051(2) 0.068(3) 0.045(2) -0.012(2) -0.0119(19) -0.015(2)
Cl7 0.0526(9) 0.0655(10) 0.0507(9) -0.0204(7) -0.0200(7) -0.0157(8)
Cl8 0.0595(11) 0.0759(12) 0.225(3) 0.0161(15) -0.0718(15) -0.0337(10)
Cl9 0.110(5) 0.0438(18) 0.050(2) -0.0124(14) -0.023(3) -0.023(2)
Cl10 0.090(3) 0.219(7) 0.055(2) -0.037(3) 0.019(2) -0.102(4)
Cl11 0.180(7) 0.297(11) 0.273(11) 0.184(10) -0.043(7) -0.154(8)
Cl12 0.046(2) 0.087(5) 0.044(2) -0.039(3) -0.0012(17) -0.016(2)
Co5C 0.200(18) 0.064(8) 0.050(7) 0.007(6) 0.029(10) -0.015(11)
Co5A 0.0324(12) 0.0394(11) 0.0504(17) -0.0071(11) 0.0009(11) -0.0091(9)
Co5B 0.0443(15) 0.131(3) 0.0431(14) -0.0457(13) 0.0010(10) -0.0397(15)
C63 0.206(12) 0.085(6) 0.068(5) 0.000(4) -0.058(6) -0.048(7)
O3 0.129(5) 0.055(3) 0.053(3) -0.010(2) -0.012(3) 0.013(3)
C64 0.026(3) 0.053(3) 0.081(4) 0.001(3) -0.015(3) -0.012(2)
O4 0.0291(16) 0.0300(17) 0.0474(19) -0.0035(14) -0.0096(15) -0.0065(13)
O5 0.176(19) 0.121(14) 0.36(3) 0.079(17) 0.10(2) -0.029(13)
C66 0.119(13) 0.061(8) 0.038(6) -0.032(6) -0.015(7) 0.018(8)
O6 0.066(5) 0.058(5) 0.036(4) 0.005(3) -0.028(4) -0.020(4)
C67 0.157(18) 0.079(12) 0.131(16) -0.026(11) 0.065(14) -0.081(13)
O7 0.130(9) 0.121(9) 0.064(6) -0.036(6) 0.023(6) -0.103(8)
C69 0.090(12) 0.140(16) 0.060(9) 0.042(10) -0.021(8) -0.057(12)
C71 0.24(4) 0.103(18) 0.34(4) -0.01(2) -0.06(3) -0.14(2)
C72 0.21(3) 0.40(6) 0.28(4) -0.01(4) -0.03(3) -0.28(4)
O9 0.160(14) 0.095(10) 0.37(3) 0.068(14) -0.142(18) -0.097(11)

loop_
_atom_type_symbol
_atom_type_description
_atom_type_scat_dispersion_real
_atom_type_scat_dispersion_imag
_atom_type_scat_source
C C 0.0033 0.0016 'International Tables Vol C Tables 4.2.6.8 and 6.1.1.4'
H H 0.0000 0.0000 'International Tables Vol C Tables 4.2.6.8 and 6.1.1.4'
N N 0.0061 0.0033 'International Tables Vol C Tables 4.2.6.8 and 6.1.1.4'
F F 0.0171 0.0103 'International Tables Vol C Tables 4.2.6.8 and 6.1.1.4'
Cl Cl 0.1484 0.1585 'International Tables Vol C Tables 4.2.6.8 and 6.1.1.4'
Co Co 0.3494 0.9721 'International Tables Vol C Tables 4.2.6.8 and 6.1.1.4'
O O 0.0106 0.0060 'International Tables Vol C Tables 4.2.6.8 and 6.1.1.4'

loop_
_geom_angle_atom_site_label_1
_geom_angle_atom_site_label_2
_geom_angle_atom_site_label_3
_geom_angle
N1 C1 C2 124.8(4)
N1 C1 C9 119.3(3)
C2 C1 C9 115.9(3)
C3 C2 C1 118.5(4)
C3 C2 H2 120.8
C1 C2 H2 120.8
C2 C3 C8 119.3(4)
C2 C3 H3 120.3
C8 C3 H3 120.3
C5 C4 C8 119.6(4)
C5 C4 H4 120.2
C8 C4 H4 120.2
C4 C5 C6 118.1(4)
C4 C5 H5 120.9
C6 C5 H5 120.9
N2 C6 C5 124.9(3)
N2 C6 C10 119.9(3)
C5 C6 C10 115.1(3)
N2 C7 N1 119.9(3)
N2 C7 C8 120.3(3)
N1 C7 C8 119.9(3)
C3 C8 C4 120.1(4)
C3 C8 C7 120.0(4)
C4 C8 C7 119.8(3)
F1 C9 C16 106.3(3)
F1 C9 C11 105.8(3)
C16 C9 C11 113.1(3)
F1 C9 C1 107.2(3)
C16 C9 C1 112.4(3)
C11 C9 C1 111.5(3)
F2 C10 C26 107.4(3)
F2 C10 C21 105.2(3)
C26 C10 C21 113.7(3)
F2 C10 C6 106.7(3)
C26 C10 C6 111.3(3)
C21 C10 C6 112.0(3)
N3 C11 C12 122.7(4)
N3 C11 C9 115.2(4)
C12 C11 C9 122.1(4)
C13 C12 C11 118.4(4)
C13 C12 H12 120.8
C11 C12 H12 120.8
C14 C13 C12 119.1(4)
C14 C13 H13 120.4
C12 C13 H13 120.4
C15 C14 C13 119.0(4)
C15 C14 H14 120.5
C13 C14 H14 120.5
N3 C15 C14 122.4(4)
N3 C15 H15 118.8
C14 C15 H15 118.8
N4 C16 C17 122.6(4)
N4 C16 C9 115.4(4)
C17 C16 C9 122.0(4)
C18 C17 C16 118.2(4)
C18 C17 H17 120.9
C16 C17 H17 120.9
C17 C18 C19 119.6(4)
C17 C18 H18 120.2
C19 C18 H18 120.2
C20 C19 C18 118.2(4)
C20 C19 H19 120.9
C18 C19 H19 120.9
N4 C20 C19 123.0(4)
N4 C20 H20 118.5
C19 C20 H20 118.5
N5 C21 C22 123.0(4)
N5 C21 C10 115.7(3)
C22 C21 C10 121.3(4)
C21 C22 C23 118.1(4)
C21 C22 H22 121.0
C23 C22 H22 121.0
C24 C23 C22 119.3(4)
C24 C23 H23 120.3
C22 C23 H23 120.3
C25 C24 C23 119.0(4)
C25 C24 H24 120.5
C23 C24 H24 120.5
N5 C25 C24 122.0(4)
N5 C25 H25 119.0
C24 C25 H25 119.0
N6 C26 C27 122.8(4)
N6 C26 C10 115.9(3)
C27 C26 C10 121.2(4)
C28 C27 C26 118.5(5)
C28 C27 H27 120.8
C26 C27 H27 120.8
C27 C28 C29 119.0(5)
C27 C28 H28 120.5
C29 C28 H28 120.5
C30 C29 C28 119.1(5)
C30 C29 H29 120.4
C28 C29 H29 120.4
N6 C30 C29 122.3(5)
N6 C30 H30 118.9
C29 C30 H30 118.9
O1 C31 H31A 109.5
O1 C31 H31B 109.5
H31A C31 H31B 109.5
O1 C31 H31C 109.5
H31A C31 H31C 109.5
H31B C31 H31C 109.5
C1 N1 C7 117.5(3)
C1 N1 Co1 112.6(2)
C7 N1 Co1 129.7(2)
C6 N2 C7 117.3(3)
C6 N2 Co2 111.4(2)
C7 N2 Co2 131.2(2)
C11 N3 C15 118.3(4)
C11 N3 Co1 119.1(3)
C15 N3 Co1 122.3(3)
C16 N4 C20 118.2(4)
C16 N4 Co1 118.1(3)
C20 N4 Co1 123.0(3)
C21 N5 C25 118.5(3)
C21 N5 Co2 120.0(3)
C25 N5 Co2 121.0(3)
C26 N6 C30 118.3(4)
C26 N6 Co2 119.7(3)
C30 N6 Co2 121.9(3)
Co1 Cl1 Co2 84.15(4)
Co2 Cl2 Co1 85.19(4)
O1 Co1 N3 88.37(13)
O1 Co1 N4 89.27(13)
N3 Co1 N4 85.00(14)
O1 Co1 N1 174.25(13)
N3 Co1 N1 85.97(12)
N4 Co1 N1 89.25(12)
O1 Co1 Cl2 93.80(10)
N3 Co1 Cl2 172.63(10)
N4 Co1 Cl2 87.99(10)
N1 Co1 Cl2 91.70(9)
O1 Co1 Cl1 89.77(10)
N3 Co1 Cl1 93.32(10)
N4 Co1 Cl1 178.08(11)
N1 Co1 Cl1 91.55(9)
Cl2 Co1 Cl1 93.73(4)
N5 Co2 N6 88.11(13)
N5 Co2 N2 84.74(12)
N6 Co2 N2 84.47(12)
N5 Co2 Cl2 174.06(10)
N6 Co2 Cl2 88.31(9)
N2 Co2 Cl2 90.21(8)
N5 Co2 Cl3 89.72(9)
N6 Co2 Cl3 93.94(9)
N2 Co2 Cl3 174.28(8)
Cl2 Co2 Cl3 95.25(4)
N5 Co2 Cl1 89.72(9)
N6 Co2 Cl1 171.36(9)
N2 Co2 Cl1 87.00(9)
Cl2 Co2 Cl1 93.12(4)
Cl3 Co2 Cl1 94.41(4)
C31 O1 Co1 128.6(3)
C31 O1 H1A 112(5)
Co1 O1 H1A 119(5)
N7 C32 C33 124.4(5)
N7 C32 C40 119.6(5)
C33 C32 C40 116.0(5)
C34 C33 C32 119.4(5)
C34 C33 H33 120.3
C32 C33 H33 120.3
C33 C34 C39 118.9(5)
C33 C34 H34 120.6
C39 C34 H34 120.6
C36 C35 C39 119.3(5)
C36 C35 H35 120.3
C39 C35 H35 120.3
C35 C36 C37 118.2(5)
C35 C36 H36 120.9
C37 C36 H36 120.9
N8 C37 C36 125.0(4)
N8 C37 C41 119.0(4)
C36 C37 C41 116.0(4)
N7 C38 N8 119.2(4)
N7 C38 C39 120.6(4)
N8 C38 C39 120.2(4)
C35 C39 C34 120.0(5)
C35 C39 C38 120.3(5)
C34 C39 C38 119.7(5)
F3 C40 C42 106.7(4)
F3 C40 C47 105.9(5)
C42 C40 C47 111.8(5)
F3 C40 C32 106.7(4)
C42 C40 C32 112.9(5)
C47 C40 C32 112.2(4)
F4 C41 C52 105.5(4)
F4 C41 C57 106.1(4)
C52 C41 C57 114.6(4)
F4 C41 C37 106.4(4)
C52 C41 C37 112.5(4)
C57 C41 C37 111.0(4)
C44 C43 C42 118.1(7)
C44 C43 H43 121.0
C42 C43 H43 121.0
C45 C44 C43 119.5(6)
C45 C44 H44 120.2
C43 C44 H44 120.2
N9 C42 C43 123.4(6)
N9 C42 C40 115.1(4)
C43 C42 C40 121.4(6)
C44 C45 C46 118.7(7)
C44 C45 H45 120.7
C46 C45 H45 120.7
N9 C46 C45 122.3(7)
N9 C46 H46 118.8
C45 C46 H46 118.8
N10 C47 C48 122.7(5)
N10 C47 C40 115.1(5)
C48 C47 C40 122.3(5)
C47 C48 C49 118.7(5)
C47 C48 H48 120.7
C49 C48 H48 120.7
C50 C49 C48 118.9(6)
C50 C49 H49 120.6
C48 C49 H49 120.6
C49 C50 C51 118.8(5)
C49 C50 H50 120.6
C51 C50 H50 120.6
N10 C51 C50 123.0(5)
N10 C51 H51 118.5
C50 C51 H51 118.5
N11 C52 C53 122.5(5)
N11 C52 C41 115.6(4)
C53 C52 C41 121.9(5)
C54 C53 C52 117.9(6)
C54 C53 H53 121.0
C52 C53 H53 121.0
C55 C54 C53 120.0(5)
C55 C54 H54 120.0
C53 C54 H54 120.0
C54 C55 C56 119.2(5)
C54 C55 H55 120.4
C56 C55 H55 120.4
N11 C56 C55 122.1(6)
N11 C56 H56 118.9
C55 C56 H56 118.9
N12 C57 C58 122.8(4)
N12 C57 C41 115.2(4)
C58 C57 C41 122.0(5)
C57 C58 C59 117.9(5)
C57 C58 H58 121.0
C59 C58 H58 121.0
C60 C59 C58 119.7(5)
C60 C59 H59 120.1
C58 C59 H59 120.1
C59 C60 C61 118.8(5)
C59 C60 H60 120.6
C61 C60 H60 120.6
N12 C61 C60 122.1(5)
N12 C61 H61 119.0
C60 C61 H61 119.0
O2 C62 H62A 109.5
O2 C62 H62B 109.5
H62A C62 H62B 109.5
O2 C62 H62C 109.5
H62A C62 H62C 109.5
H62B C62 H62C 109.5
C32 N7 C38 117.1(4)
C32 N7 Co3 112.6(3)
C38 N7 Co3 130.3(3)
C37 N8 C38 116.8(4)
C37 N8 Co4 112.1(3)
C38 N8 Co4 131.0(3)
C42 N9 C46 118.0(5)
C42 N9 Co3 119.3(4)
C46 N9 Co3 122.3(4)
C47 N10 C51 117.9(5)
C47 N10 Co3 119.1(3)
C51 N10 Co3 122.9(4)
C52 N11 C56 118.1(5)
C52 N11 Co4 120.1(3)
C56 N11 Co4 121.4(4)
C57 N12 C61 118.6(4)
C57 N12 Co4 120.6(3)
C61 N12 Co4 120.6(3)
Co3 Cl4 Co4 83.47(4)
Co4 Cl5 Co3 84.95(5)
N9 Co3 N10 87.55(18)
N9 Co3 O2 87.48(17)
N10 Co3 O2 89.83(18)
N9 Co3 N7 86.27(16)
N10 Co3 N7 87.25(16)
O2 Co3 N7 173.20(15)
N9 Co3 Cl5 175.37(15)
N10 Co3 Cl5 87.81(12)
O2 Co3 Cl5 92.60(11)
N7 Co3 Cl5 93.42(10)
N9 Co3 Cl4 91.07(14)
N10 Co3 Cl4 178.57(12)
O2 Co3 Cl4 89.74(13)
N7 Co3 Cl4 93.02(11)
Cl5 Co3 Cl4 93.57(5)
N11 Co4 N12 87.52(16)
N11 Co4 N8 83.51(15)
N12 Co4 N8 84.56(14)
N11 Co4 Cl5 171.57(13)
N12 Co4 Cl5 87.63(12)
N8 Co4 Cl5 89.17(10)
N11 Co4 Cl6 92.45(12)
N12 Co4 Cl6 92.02(11)
N8 Co4 Cl6 174.80(10)
Cl5 Co4 Cl6 94.61(5)
N11 Co4 Cl4 90.69(12)
N12 Co4 Cl4 173.45(11)
N8 Co4 Cl4 88.98(10)
Cl5 Co4 Cl4 93.37(5)
Cl6 Co4 Cl4 94.35(5)
C62 O2 Co3 129.6(4)
C62 O2 H2A 109(5)
Co3 O2 H2A 113(5)
Co5B Cl7 Co5A 13.18(8)
Co5C Cl8 Co5A 27.1(6)
Co5C Cl8 Co5B 27.3(6)
Co5A Cl8 Co5B 5.53(14)
Cl12 Cl9 Co5B 132.0(13)
Cl12 Cl9 Co5A 137.2(12)
Co5B Cl9 Co5A 11.88(13)
Cl12 Cl9 Co5C 158.9(13)
Co5B Cl9 Co5C 33.3(4)
Co5A Cl9 Co5C 24.5(4)
Cl11 Cl10 Co5B 78.4(4)
Cl11 Cl10 Co5C 58.8(6)
Co5B Cl10 Co5C 30.4(5)
Cl11 Cl10 Co5A 66.2(3)
Co5B Cl10 Co5A 12.28(9)
Co5C Cl10 Co5A 22.5(4)
Cl10 Cl11 Co5C 87.9(8)
Cl10 Cl11 Co5A 81.5(4)
Co5C Cl11 Co5A 24.7(5)
Cl10 Cl11 Co5B 68.7(4)
Co5C Cl11 Co5B 31.1(6)
Co5A Cl11 Co5B 12.85(9)
Cl9 Cl12 Co5B 36.8(10)
Cl9 Cl12 Co5A 33.9(10)
Co5B Cl12 Co5A 9.14(11)
Cl8 Co5C Cl11 120.6(9)
Cl8 Co5C Cl9 112.7(6)
Cl11 Co5C Cl9 123.9(9)
Cl8 Co5C Cl10 150.4(7)
Cl11 Co5C Cl10 33.3(4)
Cl9 Co5C Cl10 90.6(7)
Cl8 Co5C Cl13 93.9(10)
Cl11 Co5C Cl13 89.7(8)
Cl9 Co5C Cl13 103.5(7)
Cl10 Co5C Cl13 98.2(7)
Co5B Co5A Cl8 152.4(7)
Co5B Co5A Cl9 47.1(7)
Cl8 Co5A Cl9 107.0(2)
Co5B Co5A Cl11 96.8(8)
Cl8 Co5A Cl11 105.0(3)
Cl9 Co5A Cl11 115.8(4)
Co5B Co5A Cl7 70.1(7)
Cl8 Co5A Cl7 116.84(15)
Cl9 Co5A Cl7 103.8(2)
Cl11 Co5A Cl7 108.9(3)
Co5B Co5A Cl10 64.6(7)
Cl8 Co5A Cl10 134.2(2)
Cl9 Co5A Cl10 90.1(2)
Cl11 Co5A Cl10 32.3(3)
Cl7 Co5A Cl10 98.69(19)
Co5B Co5A Cl12 44.5(7)
Cl8 Co5A Cl12 108.3(2)
Cl9 Co5A Cl12 8.9(3)
Cl11 Co5A Cl12 122.8(4)
Cl7 Co5A Cl12 95.66(17)
Cl10 Co5A Cl12 95.0(2)
Co5A Co5B Cl9 121.1(8)
Co5A Co5B Cl7 96.8(7)
Cl9 Co5B Cl7 121.4(3)
Co5A Co5B Cl10 103.1(7)
Cl9 Co5B Cl10 104.7(3)
Cl7 Co5B Cl10 108.2(3)
Co5A Co5B Cl12 126.3(8)
Cl9 Co5B Cl12 11.2(3)
Cl7 Co5B Cl12 110.2(2)
Cl10 Co5B Cl12 110.6(3)
Co5A Co5B Cl11 70.3(7)
Cl9 Co5B Cl11 124.5(4)
Cl7 Co5B Cl11 108.9(3)
Cl10 Co5B Cl11 32.9(3)
Cl12 Co5B Cl11 134.3(4)
Co5A Co5B Cl8 22.0(6)
Cl9 Co5B Cl8 100.5(3)
Cl7 Co5B Cl8 103.71(13)
Cl10 Co5B Cl8 119.18(19)
Cl12 Co5B Cl8 104.6(2)
Cl11 Co5B Cl8 88.1(3)
O3 C63 H63B 109.5
O3 C63 H63A 109.5
H63B C63 H63A 109.5
O3 C63 H63C 109.5
H63B C63 H63C 109.5
H63A C63 H63C 109.5
C63 O3 H3A 109.5
O4 C64 H64B 109.5
O4 C64 H64C 109.5
H64B C64 H64C 109.5
O4 C64 H64A 109.5
H64B C64 H64A 109.5
H64C C64 H64A 109.5
C64 O4 H4A 109.5
O5 C65 H65B 109.5
O5 C65 H65C 109.5
H65B C65 H65C 109.5
O5 C65 H65A 109.5
H65B C65 H65A 109.5
H65C C65 H65A 109.5
C65 O5 H5A 109.5
O6 C66 H66B 109.5
O6 C66 H66A 109.5
H66B C66 H66A 109.5
O6 C66 H66C 109.5
H66B C66 H66C 109.5
H66A C66 H66C 109.5
C66 O6 H6A 109.5
O7 C67 H67A 109.5
O7 C67 H67B 109.5
H67A C67 H67B 109.5
O7 C67 H67C 109.5
H67A C67 H67C 109.5
H67B C67 H67C 109.5
C67 O7 H7A 109.5
O8 C68 H68C 109.5
O8 C68 H68A 109.4
H68C C68 H68A 109.5
O8 C68 H68B 109.5
H68C C68 H68B 109.5
H68A C68 H68B 109.5
C68 O8 H8A 109.4
O9 C69 C70 109.9(18)
O9 C69 H69A 109.7
C70 C69 H69A 109.7
O9 C69 H69B 109.7
C70 C69 H69B 109.7
H69A C69 H69B 108.2
C69 C70 H70B 109.5
C69 C70 H70A 109.5
H70B C70 H70A 109.5
C69 C70 H70C 109.5
H70B C70 H70C 109.5
H70A C70 H70C 109.5
C72 C71 O9 111(3)
C72 C71 H71A 109.4
O9 C71 H71A 109.4
C72 C71 H71B 109.4
O9 C71 H71B 109.4
H71A C71 H71B 108.0
C71 C72 H72C 109.5
C71 C72 H72B 109.5
H72C C72 H72B 109.5
C71 C72 H72A 109.5
H72C C72 H72A 109.5
H72B C72 H72A 109.5
C69 O9 C71 104.8(18)

loop_
_geom_bond_atom_site_label_1
_geom_bond_atom_site_label_2
_geom_bond_distance
C1 N1 1.338(5)
C1 C2 1.404(5)
C1 C9 1.541(5)
C2 C3 1.350(6)
C2 H2 0.9500
C3 C8 1.405(5)
C3 H3 0.9500
C4 C5 1.353(6)
C4 C8 1.405(6)
C4 H4 0.9500
C5 C6 1.407(5)
C5 H5 0.9500
C6 N2 1.339(5)
C6 C10 1.552(5)
C7 N2 1.379(5)
C7 N1 1.381(5)
C7 C8 1.421(5)
C9 F1 1.395(4)
C9 C16 1.524(6)
C9 C11 1.524(6)
C10 F2 1.385(4)
C10 C26 1.515(6)
C10 C21 1.526(6)
C11 N3 1.339(5)
C11 C12 1.385(6)
C12 C13 1.385(7)
C12 H12 0.9500
C13 C14 1.384(7)
C13 H13 0.9500
C14 C15 1.378(6)
C14 H14 0.9500
C15 N3 1.343(6)
C15 H15 0.9500
C16 N4 1.335(5)
C16 C17 1.391(6)
C17 C18 1.382(7)
C17 H17 0.9500
C18 C19 1.385(7)
C18 H18 0.9500
C19 C20 1.380(6)
C19 H19 0.9500
C20 N4 1.342(6)
C20 H20 0.9500
C21 N5 1.337(5)
C21 C22 1.384(6)
C22 C23 1.386(6)
C22 H22 0.9500
C23 C24 1.383(6)
C23 H23 0.9500
C24 C25 1.382(6)
C24 H24 0.9500
C25 N5 1.344(5)
C25 H25 0.9500
C26 N6 1.334(5)
C26 C27 1.383(6)
C27 C28 1.375(7)
C27 H27 0.9500
C28 C29 1.388(8)
C28 H28 0.9500
C29 C30 1.369(7)
C29 H29 0.9500
C30 N6 1.343(6)
C30 H30 0.9500
C31 O1 1.412(5)
C31 H31A 0.9800
C31 H31B 0.9800
C31 H31C 0.9800
N1 Co1 2.250(3)
N2 Co2 2.346(3)
N3 Co1 2.108(3)
N4 Co1 2.120(3)
N5 Co2 2.095(3)
N6 Co2 2.126(3)
Cl1 Co1 2.3995(11)
Cl1 Co2 2.4326(11)
Cl2 Co2 2.3878(11)
Cl2 Co1 2.3968(12)
Cl3 Co2 2.4132(11)
Co1 O1 2.045(3)
O1 H1A 0.74(6)
C32 N7 1.340(6)
C32 C33 1.393(8)
C32 C40 1.547(8)
C33 C34 1.352(8)
C33 H33 0.9500
C34 C39 1.405(7)
C34 H34 0.9500
C35 C36 1.357(7)
C35 C39 1.391(8)
C35 H35 0.9500
C36 C37 1.403(7)
C36 H36 0.9500
C37 N8 1.337(6)
C37 C41 1.548(6)
C38 N7 1.383(6)
C38 N8 1.386(6)
C38 C39 1.415(7)
C40 F3 1.399(6)
C40 C42 1.511(9)
C40 C47 1.530(7)
C41 F4 1.399(6)
C41 C52 1.514(7)
C41 C57 1.519(6)
C43 C44 1.382(11)
C43 C42 1.390(7)
C43 H43 0.9500
C44 C45 1.374(11)
C44 H44 0.9500
C42 N9 1.323(7)
C45 C46 1.390(8)
C45 H45 0.9500
C46 N9 1.349(8)
C46 H46 0.9500
C47 N10 1.332(6)
C47 C48 1.384(8)
C48 C49 1.388(9)
C48 H48 0.9500
C49 C50 1.373(9)
C49 H49 0.9500
C50 C51 1.377(8)
C50 H50 0.9500
C51 N10 1.341(7)
C51 H51 0.9500
C52 N11 1.343(7)
C52 C53 1.397(7)
C53 C54 1.379(8)
C53 H53 0.9500
C54 C55 1.365(9)
C54 H54 0.9500
C55 C56 1.379(8)
C55 H55 0.9500
C56 N11 1.351(6)
C56 H56 0.9500
C57 N12 1.337(6)
C57 C58 1.382(7)
C58 C59 1.386(7)
C58 H58 0.9500
C59 C60 1.373(7)
C59 H59 0.9500
C60 C61 1.382(7)
C60 H60 0.9500
C61 N12 1.342(6)
C61 H61 0.9500
C62 O2 1.418(7)
C62 H62A 0.9800
C62 H62B 0.9800
C62 H62C 0.9800
N7 Co3 2.216(4)
N8 Co4 2.370(4)
N9 Co3 2.102(4)
N10 Co3 2.103(5)
N11 Co4 2.102(4)
N12 Co4 2.114(4)
Cl4 Co3 2.4076(15)
Cl4 Co4 2.4181(13)
Cl5 Co4 2.3773(15)
Cl5 Co3 2.3800(13)
Cl6 Co4 2.4131(14)
Co3 O2 2.107(4)
O2 H2A 0.88(2)
Cl7 Co5B 2.195(4)
Cl7 Co5A 2.319(3)
Cl8 Co5C 1.897(14)
Cl8 Co5A 2.071(4)
Cl8 Co5B 2.554(4)
Cl9 Cl12 0.615(6)
Cl9 Co5B 1.894(6)
Cl9 Co5A 2.216(5)
Cl9 Co5C 2.24(2)
Cl10 Cl11 1.317(13)
Cl10 Co5B 2.261(6)
Cl10 Co5C 2.399(14)
Cl10 Co5A 2.437(5)
Cl11 Co5C 2.054(13)
Cl11 Co5A 2.255(6)
Cl11 Co5B 2.377(7)
Cl12 Co5B 2.350(8)
Cl12 Co5A 2.700(6)
Cl13 Co5C 2.528(17)
Co5A Co5B 0.532(3)
C63 O3 1.363(10)
C63 H63B 0.9800
C63 H63A 0.9800
C63 H63C 0.9800
O3 H3A 0.8400
C64 O4 1.416(6)
C64 H64B 0.9800
C64 H64C 0.9800
C64 H64A 0.9800
O4 H4A 0.8400
C65 O5 1.36(3)
C65 H65B 0.9800
C65 H65C 0.9800
C65 H65A 0.9800
O5 H5A 0.8400
C66 O6 1.352(14)
C66 H66B 0.9800
C66 H66A 0.9800
C66 H66C 0.9800
O6 H6A 0.8400
C67 O7 1.367(18)
C67 H67A 0.9800
C67 H67B 0.9800
C67 H67C 0.9800
O7 H7A 0.8400
C68 O8 1.352(19)
C68 H68C 0.9800
C68 H68A 0.9800
C68 H68B 0.9800
O8 H8A 0.8400
C69 O9 1.259(15)
C69 C70 1.360(16)
C69 H69A 0.9900
C69 H69B 0.9900
C70 H70B 0.9800
C70 H70A 0.9800
C70 H70C 0.9800
C71 C72 1.16(4)
C71 O9 1.349(18)
C71 H71A 0.9900
C71 H71B 0.9900
C72 H72C 0.9800
C72 H72B 0.9800
C72 H72A 0.9800
